data_7016431
loop_
_publ_author_name
'Lhoste, J\'er\^ome'
'P\'erez-Campos, Ana'
'Henry, Natacha'
'Loiseau, Thierry'
'Rabu, Pierre'
'Abraham, Francis'

_publ_section_title
;
 Chain-like and dinuclear coordination polymers in lanthanide (Nd, Eu)
 oxochloride complexes with 2,2':6',2''-terpyridine: synthesis, XRD
 structure and magnetic properties.
;
_journal_issue 36
_journal_name_full 'Dalton transactions (Cambridge, England : 2003)'
_journal_page_first 9136
_journal_page_last 9144
_journal_paper_doi 10.1039/c1dt10485c
_journal_volume 40
_journal_year 2011
_chemical_formula_moiety '2(Eu 3+). (C15 N3 H11). 5(Cl 1-). 1(OH 1-). 1(H2 O)'
_chemical_formula_sum 'C15 H14 Cl5 Eu2 N3 O2'
_chemical_formula_weight 746.44
_chemical_name_systematic
;
?
;
_space_group_IT_number 12
_symmetry_space_group_name_Hall '-C 2y'
_symmetry_space_group_name_H-M 'C 1 2/m 1'
_atom_sites_solution_hydrogens geom
_atom_sites_solution_primary direct
_atom_sites_solution_secondary difmap
_audit_creation_method SHELXL-97
_cell_angle_alpha 90.00
_cell_angle_beta 123.305(2)
_cell_angle_gamma 90.00
_cell_formula_units_Z 4
_cell_length_a 13.7211(8)
_cell_length_b 20.7195(13)
_cell_length_c 8.5408(5)
_cell_measurement_reflns_used 5885
_cell_measurement_temperature 293(2)
_cell_measurement_theta_max 26.20
_cell_measurement_theta_min 2.59
_cell_volume 2029.3(2)
_computing_cell_refinement 'Bruker SMART/SAINT'
_computing_data_collection 'Bruker SMART'
_computing_data_reduction 'Bruker SMART/SAINT'
_computing_structure_refinement 'SHELXL-97 (Sheldrick, 2008)'
_computing_structure_solution 'SHELXS-97 (Sheldrick, 2008)'
_diffrn_ambient_temperature 293(2)
_diffrn_measured_fraction_theta_full 0.988
_diffrn_measured_fraction_theta_max 0.988
_diffrn_measurement_device_type 'CCD area detector'
_diffrn_radiation_monochromator graphite
_diffrn_radiation_source 'fine-focus sealed tube'
_diffrn_radiation_type MoK\a
_diffrn_radiation_wavelength 0.71073
_diffrn_reflns_av_R_equivalents 0.0718
_diffrn_reflns_av_sigmaI/netI 0.0439
_diffrn_reflns_limit_h_max 14
_diffrn_reflns_limit_h_min -17
_diffrn_reflns_limit_k_max 25
_diffrn_reflns_limit_k_min -25
_diffrn_reflns_limit_l_max 10
_diffrn_reflns_limit_l_min -10
_diffrn_reflns_number 18059
_diffrn_reflns_theta_full 26.30
_diffrn_reflns_theta_max 26.30
_diffrn_reflns_theta_min 1.97
_exptl_absorpt_coefficient_mu 6.799
_exptl_absorpt_correction_T_max 0.8179
_exptl_absorpt_correction_T_min 0.4526
_exptl_absorpt_correction_type empirical
_exptl_absorpt_process_details 'empirical (SADABS)'
_exptl_crystal_colour pink
_exptl_crystal_density_diffrn 2.443
_exptl_crystal_density_method 'not measured'
_exptl_crystal_description needle
_exptl_crystal_F_000 976
_exptl_crystal_size_max 0.27
_exptl_crystal_size_mid 0.09
_exptl_crystal_size_min 0.06
_refine_diff_density_max 1.731
_refine_diff_density_min -1.819
_refine_diff_density_rms 0.342
_refine_ls_extinction_method none
_refine_ls_goodness_of_fit_ref 1.227
_refine_ls_hydrogen_treatment constr
_refine_ls_matrix_type full
_refine_ls_number_parameters 132
_refine_ls_number_reflns 2105
_refine_ls_number_restraints 0
_refine_ls_restrained_S_all 1.227
_refine_ls_R_factor_all 0.0610
_refine_ls_R_factor_gt 0.0361
_refine_ls_shift/su_max 0.000
_refine_ls_shift/su_mean 0.000
_refine_ls_structure_factor_coef Fsqd
_refine_ls_weighting_details 'calc w=1/[\s^2^(Fo^2^)+(0.0767P)^2^+8.8734P] where P=(Fo^2^+2Fc^2^)/3'
_refine_ls_weighting_scheme calc
_refine_ls_wR_factor_gt 0.1060
_refine_ls_wR_factor_ref 0.1419
_reflns_number_gt 1625
_reflns_number_total 2105
_reflns_threshold_expression >2sigma(I)
_cod_data_source_file c1dt10485c.txt
_cod_data_source_block eutetraes
_cod_database_code 7016431

loop_
_symmetry_equiv_pos_as_xyz
'x, y, z'
'-x, y, -z'
'x+1/2, y+1/2, z'
'-x+1/2, y+1/2, -z'
'-x, -y, -z'
'x, -y, z'
'-x+1/2, -y+1/2, -z'
'x+1/2, -y+1/2, z'

loop_
_atom_site_label
_atom_site_type_symbol
_atom_site_fract_x
_atom_site_fract_y
_atom_site_fract_z
_atom_site_U_iso_or_equiv
_atom_site_adp_type
_atom_site_occupancy
_atom_site_symmetry_multiplicity
_atom_site_calc_flag
_atom_site_refinement_flags
Eu1 Eu 0.30577(6) 0.0000 0.33677(9) 0.0239(2) Uani 1 2 d S
Eu2 Eu 0.0000 0.09045(3) 0.0000 0.0214(2) Uani 1 2 d S
Cl3 Cl 0.0991(3) 0.0000 0.3512(5) 0.0301(8) Uani 1 2 d S
Cl4 Cl 0.2228(2) 0.12715(12) 0.2818(3) 0.0291(5) Uani 1 1 d .
Cl1 Cl 0.5000 0.08102(18) 0.5000 0.0363(8) Uani 1 2 d S
Cl2 Cl 0.3504(3) 0.0000 0.0517(5) 0.0436(10) Uani 1 2 d S
O1 O 0.1236(8) 0.0000 0.0372(11) 0.0216(19) Uani 1 2 d S
O2 O 0.3728(9) 0.0000 0.6664(14) 0.043(3) Uani 1 2 d S
N1 N 0.0732(7) 0.1437(4) -0.1842(10) 0.0274(18) Uani 1 1 d .
N2 N 0.0000 0.2141(6) 0.0000 0.027(3) Uani 1 2 d S
C1 C 0.1151(10) 0.1106(5) -0.2677(14) 0.034(2) Uani 1 1 d .
H1 H 0.1071 0.0659 -0.2722 0.041 Uiso 1 1 calc R
C2 C 0.1694(11) 0.1371(6) -0.3481(15) 0.042(3) Uani 1 1 d .
H2 H 0.1984 0.1112 -0.4025 0.051 Uiso 1 1 calc R
C3 C 0.1792(12) 0.2016(7) -0.3454(18) 0.055(4) Uani 1 1 d .
H3 H 0.2149 0.2210 -0.3996 0.066 Uiso 1 1 calc R
C4 C 0.1370(13) 0.2390(6) -0.2637(18) 0.052(3) Uani 1 1 d .
H4 H 0.1434 0.2837 -0.2624 0.062 Uiso 1 1 calc R
C5 C 0.0841(9) 0.2091(5) -0.1823(12) 0.029(2) Uani 1 1 d .
C6 C 0.0395(9) 0.2474(5) -0.0900(13) 0.029(2) Uani 1 1 d .
C7 C 0.0379(12) 0.3146(6) -0.0955(19) 0.051(3) Uani 1 1 d .
H7 H 0.0622 0.3366 -0.1632 0.061 Uiso 1 1 calc R
C8 C 0.0000 0.3480(8) 0.0000 0.057(5) Uani 1 2 d S
H8 H 0.0000 0.3929 0.0000 0.068 Uiso 1 2 calc SR

loop_
_atom_site_aniso_label
_atom_site_aniso_U_11
_atom_site_aniso_U_22
_atom_site_aniso_U_33
_atom_site_aniso_U_23
_atom_site_aniso_U_13
_atom_site_aniso_U_12
Eu1 0.0233(4) 0.0246(4) 0.0238(4) 0.000 0.0130(3) 0.000
Eu2 0.0239(4) 0.0195(4) 0.0242(4) 0.000 0.0153(3) 0.000
Cl3 0.0312(19) 0.036(2) 0.0293(17) 0.000 0.0202(15) 0.000
Cl4 0.0278(13) 0.0258(12) 0.0316(12) 0.0010(10) 0.0149(10) -0.0014(10)
Cl1 0.032(2) 0.0301(19) 0.042(2) 0.000 0.0174(16) 0.000
Cl2 0.034(2) 0.070(3) 0.0315(19) 0.000 0.0210(16) 0.000
O1 0.027(5) 0.022(5) 0.017(4) 0.000 0.013(4) 0.000
O2 0.026(6) 0.065(8) 0.033(6) 0.000 0.013(5) 0.000
N1 0.030(5) 0.033(5) 0.018(4) 0.000(3) 0.012(3) -0.005(4)
N2 0.021(6) 0.033(7) 0.020(5) 0.000 0.007(5) 0.000
C1 0.049(7) 0.028(6) 0.030(5) -0.003(4) 0.024(5) -0.004(5)
C2 0.049(7) 0.056(8) 0.039(6) -0.016(5) 0.035(5) -0.022(6)
C3 0.069(10) 0.056(9) 0.059(8) -0.003(7) 0.046(8) -0.023(7)
C4 0.083(10) 0.038(7) 0.055(7) -0.009(6) 0.051(7) -0.027(7)
C5 0.035(6) 0.029(6) 0.023(5) -0.004(4) 0.016(4) -0.009(5)
C6 0.035(6) 0.022(5) 0.027(5) 0.000(4) 0.015(4) -0.008(4)
C7 0.061(9) 0.038(7) 0.063(8) 0.005(6) 0.039(7) -0.002(6)
C8 0.085(15) 0.018(9) 0.077(13) 0.000 0.052(12) 0.000

loop_
_atom_type_symbol
_atom_type_description
_atom_type_scat_dispersion_real
_atom_type_scat_dispersion_imag
_atom_type_scat_source
C C 0.0033 0.0016 'International Tables Vol C Tables 4.2.6.8 and 6.1.1.4'
H H 0.0000 0.0000 'International Tables Vol C Tables 4.2.6.8 and 6.1.1.4'
N N 0.0061 0.0033 'International Tables Vol C Tables 4.2.6.8 and 6.1.1.4'
O O 0.0106 0.0060 'International Tables Vol C Tables 4.2.6.8 and 6.1.1.4'
Cl Cl 0.1484 0.1585 'International Tables Vol C Tables 4.2.6.8 and 6.1.1.4'
Eu Eu -0.1578 3.6682 'International Tables Vol C Tables 4.2.6.8 and 6.1.1.4'

loop_
_geom_angle_atom_site_label_1
_geom_angle_atom_site_label_2
_geom_angle_atom_site_label_3
_geom_angle
_geom_angle_site_symmetry_1
_geom_angle_site_symmetry_3
O1 Eu1 O2 138.0(3) . .
O1 Eu1 Cl1 133.01(12) . 5_656
O2 Eu1 Cl1 76.8(2) . 5_656
O1 Eu1 Cl1 133.01(12) . .
O2 Eu1 Cl1 76.8(2) . .
Cl1 Eu1 Cl1 73.98(12) 5_656 .
O1 Eu1 Cl4 74.48(7) . .
O2 Eu1 Cl4 93.12(10) . .
Cl1 Eu1 Cl4 146.85(8) 5_656 .
Cl1 Eu1 Cl4 72.97(8) . .
O1 Eu1 Cl4 74.48(7) . 6
O2 Eu1 Cl4 93.12(10) . 6
Cl1 Eu1 Cl4 72.97(8) 5_656 6
Cl1 Eu1 Cl4 146.85(8) . 6
Cl4 Eu1 Cl4 139.79(10) . 6
O1 Eu1 Cl2 70.9(2) . .
O2 Eu1 Cl2 151.1(3) . .
Cl1 Eu1 Cl2 80.25(7) 5_656 .
Cl1 Eu1 Cl2 80.25(7) . .
Cl4 Eu1 Cl2 96.67(6) . .
Cl4 Eu1 Cl2 96.67(6) 6 .
O1 Eu1 Cl3 64.9(2) . .
O2 Eu1 Cl3 73.1(3) . .
Cl1 Eu1 Cl3 131.73(6) 5_656 .
Cl1 Eu1 Cl3 131.73(6) . .
Cl4 Eu1 Cl3 72.01(5) . .
Cl4 Eu1 Cl3 72.01(5) 6 .
Cl2 Eu1 Cl3 135.79(11) . .
O1 Eu1 Eu2 33.95(11) . 5
O2 Eu1 Eu2 114.3(2) . 5
Cl1 Eu1 Eu2 114.37(6) 5_656 5
Cl1 Eu1 Eu2 166.93(4) . 5
Cl4 Eu1 Eu2 98.62(5) . 5
Cl4 Eu1 Eu2 43.42(5) 6 5
Cl2 Eu1 Eu2 91.05(7) . 5
Cl3 Eu1 Eu2 50.97(5) . 5
O1 Eu1 Eu2 33.95(11) . .
O2 Eu1 Eu2 114.3(2) . .
Cl1 Eu1 Eu2 166.93(4) 5_656 .
Cl1 Eu1 Eu2 114.37(6) . .
Cl4 Eu1 Eu2 43.42(5) . .
Cl4 Eu1 Eu2 98.62(5) 6 .
Cl2 Eu1 Eu2 91.05(7) . .
Cl3 Eu1 Eu2 50.97(5) . .
Eu2 Eu1 Eu2 55.624(19) 5 .
O1 Eu1 Eu1 148.6(2) . 5_656
O2 Eu1 Eu1 73.4(2) . 5_656
Cl1 Eu1 Eu1 36.99(6) 5_656 5_656
Cl1 Eu1 Eu1 36.99(6) . 5_656
Cl4 Eu1 Eu1 109.93(5) . 5_656
Cl4 Eu1 Eu1 109.93(5) 6 5_656
Cl2 Eu1 Eu1 77.76(8) . 5_656
Cl3 Eu1 Eu1 146.44(7) . 5_656
Eu2 Eu1 Eu1 150.236(12) 5 5_656
Eu2 Eu1 Eu1 150.236(12) . 5_656
O1 Eu2 O1 79.0(3) . 5
O1 Eu2 N1 86.0(3) . .
O1 Eu2 N1 137.8(3) 5 .
O1 Eu2 N1 137.8(3) . 2
O1 Eu2 N1 86.0(3) 5 2
N1 Eu2 N1 128.4(4) . 2
O1 Eu2 N2 140.52(16) . .
O1 Eu2 N2 140.52(16) 5 .
N1 Eu2 N2 64.22(19) . .
N1 Eu2 N2 64.22(19) 2 .
O1 Eu2 Cl4 74.90(18) . .
O1 Eu2 Cl4 133.26(19) 5 .
N1 Eu2 Cl4 78.18(18) . .
N1 Eu2 Cl4 88.02(19) 2 .
N2 Eu2 Cl4 74.03(5) . .
O1 Eu2 Cl4 133.26(19) . 2
O1 Eu2 Cl4 74.90(18) 5 2
N1 Eu2 Cl4 88.02(19) . 2
N1 Eu2 Cl4 78.18(18) 2 2
N2 Eu2 Cl4 74.03(5) . 2
Cl4 Eu2 Cl4 148.06(11) . 2
O1 Eu2 Cl3 60.66(18) . .
O1 Eu2 Cl3 64.51(19) 5 .
N1 Eu2 Cl3 137.7(2) . .
N1 Eu2 Cl3 77.21(18) 2 .
N2 Eu2 Cl3 126.60(4) . .
Cl4 Eu2 Cl3 68.96(7) . .
Cl4 Eu2 Cl3 133.41(8) 2 .
O1 Eu2 Cl3 64.51(19) . 5
O1 Eu2 Cl3 60.66(18) 5 5
N1 Eu2 Cl3 77.21(18) . 5
N1 Eu2 Cl3 137.7(2) 2 5
N2 Eu2 Cl3 126.60(4) . 5
Cl4 Eu2 Cl3 133.41(8) . 5
Cl4 Eu2 Cl3 68.96(7) 2 5
Cl3 Eu2 Cl3 106.79(7) . 5
O1 Eu2 Eu2 39.48(16) . 5
O1 Eu2 Eu2 39.48(16) 5 5
N1 Eu2 Eu2 115.78(19) . 5
N1 Eu2 Eu2 115.78(19) 2 5
N2 Eu2 Eu2 180.0 . 5
Cl4 Eu2 Eu2 105.97(5) . 5
Cl4 Eu2 Eu2 105.97(5) 2 5
Cl3 Eu2 Eu2 53.40(4) . 5
Cl3 Eu2 Eu2 53.40(4) 5 5
O1 Eu2 Eu1 96.50(17) . 5
O1 Eu2 Eu1 33.54(19) 5 5
N1 Eu2 Eu1 111.86(17) . 5
N1 Eu2 Eu1 91.92(19) 2 5
N2 Eu2 Eu1 117.812(9) . 5
Cl4 Eu2 Eu1 166.66(5) . 5
Cl4 Eu2 Eu1 44.25(5) 2 5
Cl3 Eu2 Eu1 98.02(5) . 5
Cl3 Eu2 Eu1 45.90(6) 5 5
Eu2 Eu2 Eu1 62.188(9) 5 5
O1 Eu2 Eu1 33.54(18) . .
O1 Eu2 Eu1 96.50(17) 5 .
N1 Eu2 Eu1 91.92(19) . .
N1 Eu2 Eu1 111.86(17) 2 .
N2 Eu2 Eu1 117.812(9) . .
Cl4 Eu2 Eu1 44.25(5) . .
Cl4 Eu2 Eu1 166.66(5) 2 .
Cl3 Eu2 Eu1 45.90(6) . .
Cl3 Eu2 Eu1 98.02(5) 5 .
Eu2 Eu2 Eu1 62.188(9) 5 .
Eu1 Eu2 Eu1 124.376(19) 5 .
Eu1 Cl3 Eu2 83.12(7) . 5
Eu1 Cl3 Eu2 83.12(7) . .
Eu2 Cl3 Eu2 73.21(7) 5 .
Eu2 Cl4 Eu1 92.33(7) . .
Eu1 Cl1 Eu1 106.02(12) . 5_656
Eu1 O1 Eu2 112.5(2) . 5
Eu1 O1 Eu2 112.5(2) . .
Eu2 O1 Eu2 101.0(3) 5 .
C1 N1 C5 116.4(9) . .
C1 N1 Eu2 123.0(7) . .
C5 N1 Eu2 120.2(6) . .
C6 N2 C6 118.6(13) . 2
C6 N2 Eu2 120.7(6) . .
C6 N2 Eu2 120.7(6) 2 .
N1 C1 C2 125.2(11) . .
N1 C1 H1 117.4 . .
C2 C1 H1 117.4 . .
C3 C2 C1 117.7(11) . .
C3 C2 H2 121.1 . .
C1 C2 H2 121.1 . .
C2 C3 C4 120.4(11) . .
C2 C3 H3 119.8 . .
C4 C3 H3 119.8 . .
C3 C4 C5 119.1(12) . .
C3 C4 H4 120.5 . .
C5 C4 H4 120.5 . .
N1 C5 C4 121.2(10) . .
N1 C5 C6 117.9(8) . .
C4 C5 C6 120.8(10) . .
N2 C6 C7 121.7(11) . .
N2 C6 C5 116.6(9) . .
C7 C6 C5 121.7(9) . .
C8 C7 C6 119.3(12) . .
C8 C7 H7 120.4 . .
C6 C7 H7 120.4 . .
C7 C8 C7 119.3(17) 2 .
C7 C8 H8 120.3 2 .
C7 C8 H8 120.3 . .

loop_
_geom_bond_atom_site_label_1
_geom_bond_atom_site_label_2
_geom_bond_distance
_geom_bond_site_symmetry_2
Eu1 O1 2.403(9) .
Eu1 O2 2.435(10) .
Eu1 Cl1 2.790(2) 5_656
Eu1 Cl1 2.790(2) .
Eu1 Cl4 2.805(2) .
Eu1 Cl4 2.805(2) 6
Eu1 Cl2 2.818(4) .
Eu1 Cl3 2.906(3) .
Eu1 Eu2 4.0169(7) 5
Eu1 Eu2 4.0169(7) .
Eu1 Eu1 4.4568(13) 5_656
Eu2 O1 2.428(6) .
Eu2 O1 2.428(6) 5
Eu2 N1 2.538(8) .
Eu2 N1 2.538(8) 2
Eu2 N2 2.562(13) .
Eu2 Cl4 2.763(2) .
Eu2 Cl4 2.763(2) 2
Eu2 Cl3 3.143(3) .
Eu2 Cl3 3.143(3) 5
Eu2 Eu2 3.7483(13) 5
Eu2 Eu1 4.0169(7) 5
Cl3 Eu2 3.143(3) 5
Cl1 Eu1 2.790(2) 5_656
O1 Eu2 2.428(6) 5
N1 C1 1.326(13) .
N1 C5 1.362(13) .
N2 C6 1.348(11) .
N2 C6 1.348(11) 2
C1 C2 1.375(15) .
C1 H1 0.9300 .
C2 C3 1.343(19) .
C2 H2 0.9300 .
C3 C4 1.366(19) .
C3 H3 0.9300 .
C4 C5 1.395(14) .
C4 H4 0.9300 .
C5 C6 1.467(14) .
C6 C7 1.394(16) .
C7 C8 1.371(15) .
C7 H7 0.9300 .
C8 C7 1.371(16) 2
C8 H8 0.9300 .
